data_4349885
loop_
_publ_author_name
'He, Chun-Ting'
'Ye, Zi-Ming'
'Xu, Yan-Tong'
'Xie, Yi'
'Lian, Xin-Lu'
'Zhang, Jie-Peng'
'Chen, Xiao-Ming'

_publ_section_title
;
 A flexible metal--organic framework with adaptive pores for high
 column-capacity gas chromatographic separation
;
_journal_issue 11
_journal_name_full 'Inorganic Chemistry Frontiers'
_journal_page_first 2777
_journal_paper_doi 10.1039/C8QI00684A
_journal_volume 5
_journal_year 2018
_chemical_formula_moiety '0.25(C144 H128 N24 O24 Zn8), 1.5(C7 H8)'
_chemical_formula_sum 'C46.5 H44 N6 O6 Zn2'
_chemical_formula_weight 913.61
_space_group_crystal_system orthorhombic
_space_group_IT_number 73
_space_group_name_Hall '-I 2b 2c'
_space_group_name_H-M_alt 'I b c a'
_atom_sites_solution_hydrogens geom
_audit_creation_date 2018-03-15
_audit_creation_method
;
Olex2 1.2
(compiled 2017.08.10 svn.r3458 for OlexSys, GUI svn.r5381)
;
_audit_update_record
;
2018-07-11 deposited with the CCDC.
2018-08-27 downloaded from the CCDC.
;
_cell_angle_alpha 90
_cell_angle_beta 90
_cell_angle_gamma 90
_cell_formula_units_Z 8
_cell_length_a 16.6880(17)
_cell_length_b 22.617(2)
_cell_length_c 23.535(2)
_cell_measurement_reflns_used 3405
_cell_measurement_temperature 153(2)
_cell_measurement_theta_max 22.619
_cell_measurement_theta_min 2.301
_cell_volume 8882.9(14)
_computing_cell_refinement 'SAINT V6.36A (?, 2016)'
_computing_data_reduction 'SAINT V6.36A (?, 2016)'
_computing_molecular_graphics 'Olex2 (Dolomanov et al., 2009)'
_computing_publication_material 'Olex2 (Dolomanov et al., 2009)'
_computing_structure_refinement 'ShelXL (Sheldrick, 2015)'
_diffrn_ambient_temperature 153.15
_diffrn_measured_fraction_theta_full 0.995
_diffrn_measured_fraction_theta_max 0.993
_diffrn_measurement_device_type CCD
_diffrn_radiation_type MoK\a
_diffrn_radiation_wavelength 0.71073
_diffrn_reflns_av_R_equivalents 0.0663
_diffrn_reflns_av_unetI/netI 0.0477
_diffrn_reflns_Laue_measured_fraction_full 0.995
_diffrn_reflns_Laue_measured_fraction_max 0.993
_diffrn_reflns_limit_h_max 20
_diffrn_reflns_limit_h_min -20
_diffrn_reflns_limit_k_max 27
_diffrn_reflns_limit_k_min -26
_diffrn_reflns_limit_l_max 28
_diffrn_reflns_limit_l_min -26
_diffrn_reflns_number 25507
_diffrn_reflns_point_group_measured_fraction_full 0.995
_diffrn_reflns_point_group_measured_fraction_max 0.993
_diffrn_reflns_theta_full 25.242
_diffrn_reflns_theta_max 25.999
_diffrn_reflns_theta_min 1.731
_exptl_absorpt_coefficient_mu 1.134
_exptl_absorpt_correction_T_max 0.8487
_exptl_absorpt_correction_T_min 0.8055
_exptl_absorpt_correction_type multi-scan
_exptl_crystal_colour colourless
_exptl_crystal_colour_primary colourless
_exptl_crystal_density_diffrn 1.366
_exptl_crystal_description block
_exptl_crystal_F_000 3784
_exptl_crystal_size_max 0.2
_exptl_crystal_size_mid 0.15
_exptl_crystal_size_min 0.15
_refine_diff_density_max 1.285
_refine_diff_density_min -0.496
_refine_diff_density_rms 0.107
_refine_ls_extinction_method none
_refine_ls_goodness_of_fit_ref 1.139
_refine_ls_hydrogen_treatment constr
_refine_ls_matrix_type full
_refine_ls_number_parameters 310
_refine_ls_number_reflns 4350
_refine_ls_number_restraints 18
_refine_ls_restrained_S_all 1.138
_refine_ls_R_factor_all 0.0903
_refine_ls_R_factor_gt 0.0687
_refine_ls_shift/su_max 0.001
_refine_ls_shift/su_mean 0.000
_refine_ls_structure_factor_coef Fsqd
_refine_ls_weighting_details 'w=1/[\s^2^(Fo^2^)+(0.0593P)^2^+79.7050P] where P=(Fo^2^+2Fc^2^)/3'
_refine_ls_weighting_scheme calc
_refine_ls_wR_factor_gt 0.1719
_refine_ls_wR_factor_ref 0.1828
_reflns_Friedel_coverage 0.000
_reflns_number_gt 3285
_reflns_number_total 4350
_reflns_threshold_expression 'I > 2\s(I)'
_cod_data_source_file c8qi00684a2.cif
_cod_data_source_block 1C7H8
_cod_original_cell_volume 8882.9(15)
_cod_original_formula_sum 'C46.50 H44 N6 O6 Zn2'
_cod_database_code 4349885
_shelx_shelxl_version_number 2014/7
_shelx_space_group_comment
;
The symmetry employed for this shelxl refinement is uniquely defined
by the following loop, which should always be used as a source of
symmetry information in preference to the above space-group names.
They are only intended as comments.
;
_shelx_estimated_absorpt_t_max 0.848
_shelx_estimated_absorpt_t_min 0.805
_olex2_refinement_description
;
1. Fixed Uiso
 At 1.2 times of:
  All C(H) groups, All N(H) groups
 At 1.5 times of:
  All C(H,H,H) groups
2. Restrained distances
 C31-C32 = C38-C39
 1.5 with sigma of 0.01
 C32-C30 \\sim C32-C26 \\sim C39-C37 \\sim C39-C33
 with sigma of 0.01
3. Restrained planarity
 C2, C3, C4, C5, C6, C7
 with sigma of 0.1
 C2, C5, C8, C9, C10, C11
 with sigma of 0.1
 C26, C27, C28, C29, C30, C31, C32
 with sigma of 0.1
4. Uiso/Uaniso restraints and constraints
Uanis(C33) = Uanis(C34) = Uanis(C35) = Uanis(C36) = Uanis(C37) = Uanis(C38) =
Uanis(C39)
Uanis(C26) = Uanis(C27) = Uanis(C28) = Uanis(C29) = Uanis(C30) = Uanis(C31) =
Uanis(C32)
5. Others
 Sof(C3)=Sof(H3)=Sof(C4)=Sof(H4)=Sof(C6)=Sof(H6)=Sof(C7)=Sof(H7)=1-FVAR(1)
 Sof(C8)=Sof(H8)=Sof(C9)=Sof(H9)=Sof(C10)=Sof(H10)=Sof(C11)=Sof(H11)=FVAR(1)
 Fixed Sof: C33(0.25) H33(0.25) C34(0.25) H34(0.25) C35(0.25) H35(0.25)
 C36(0.25) H36(0.25) C37(0.25) H37(0.25) C38(0.25) C39(0.25) H39A(0.25)
 H39B(0.25) H39C(0.25) C26(0.5) H26(0.5) C27(0.5) H27(0.5) C28(0.5) H28(0.5)
 C29(0.5) H29(0.5) C30(0.5) H30(0.5) C31(0.5) C32(0.5) H32A(0.5) H32B(0.5)
 H32C(0.5) C18(0.5) H18A(0.5) H18B(0.5) H18C(0.5) C17(0.5) H17A(0.5) H17B(0.5)
 H17C(0.5)
6.a Aromatic/amide H refined with riding coordinates:
 N2(H2), C3(H3), C4(H4), C6(H6), C7(H7), C8(H8), C9(H9), C10(H10), C11(H11),
 C20(H20), C21(H21), C33(H33), C34(H34), C35(H35), C36(H36), C37(H37), C26(H26),
  C27(H27), C28(H28), C29(H29), C30(H30)
6.b Fitted hexagon refined as free rotating group:
 C33(C34,C35,C36,C37,C38), C26(C27,C28,C29,C30,C31)
6.c Idealised Me refined as rotating group:
 C15(H15A,H15B,H15C), C25(H25A,H25B,H25C), C39(H39A,H39B,H39C), C32(H32A,H32B,
 H32C), C18(H18A,H18B,H18C), C17(H17A,H17B,H17C)
;
_olex2_submission_special_instructions 'No special instructions were received'

loop_
_space_group_symop_operation_xyz
'x, y, z'
'-x+1/2, -y, z+1/2'
'-x, y+1/2, -z+1/2'
'x+1/2, -y+1/2, -z'
'x+1/2, y+1/2, z+1/2'
'-x+1, -y+1/2, z+1'
'-x+1/2, y+1, -z+1'
'x+1, -y+1, -z+1/2'
'-x, -y, -z'
'x-1/2, y, -z-1/2'
'x, -y-1/2, z-1/2'
'-x-1/2, y-1/2, z'
'-x+1/2, -y+1/2, -z+1/2'
'x, y+1/2, -z'
'x+1/2, -y, z'
'-x, y, z+1/2'

loop_
_atom_site_label
_atom_site_type_symbol
_atom_site_fract_x
_atom_site_fract_y
_atom_site_fract_z
_atom_site_U_iso_or_equiv
_atom_site_adp_type
_atom_site_occupancy
_atom_site_site_symmetry_order
_atom_site_calc_flag
_atom_site_refinement_flags_posn
_atom_site_refinement_flags_adp
_atom_site_refinement_flags_occupancy
_atom_site_disorder_assembly
_atom_site_disorder_group
Zn1 Zn 0.39575(3) 0.73132(2) 0.64498(2) 0.0244(2) Uani 1 1 d . . . . .
O1 O 0.3318(3) 0.66088(17) 0.65317(17) 0.0425(10) Uani 1 1 d . . . . .
O2 O 0.2476(3) 0.67808(16) 0.5812(2) 0.0450(11) Uani 1 1 d . . . . .
O3 O 0.4562(2) 0.71287(17) 0.57526(15) 0.0366(9) Uani 1 1 d . . . . .
N1 N 0.1672(3) 0.30304(19) 0.6233(2) 0.0388(12) Uani 1 1 d . . . . .
N2 N 0.2349(3) 0.29762(19) 0.59174(19) 0.0296(10) Uani 1 1 d . . . . .
H2 H 0.2538 0.2639 0.5789 0.036 Uiso 1 1 calc R . . . .
N3 N 0.5400(2) 0.74253(19) 0.21444(18) 0.0283(10) Uani 1 1 d . . . . .
C1 C 0.2807(3) 0.6446(2) 0.6155(2) 0.0328(13) Uani 1 1 d . . . . .
C2 C 0.2625(3) 0.5796(2) 0.6145(3) 0.0353(13) Uani 1 1 d . . . . .
C3 C 0.1986(10) 0.5572(6) 0.5829(7) 0.031(4) Uani 0.47(2) 1 d . . . A 2
H3 H 0.1644 0.5839 0.5633 0.037 Uiso 0.47(2) 1 calc R . . A 2
C4 C 0.1837(11) 0.4969(6) 0.5793(7) 0.033(4) Uani 0.47(2) 1 d . . . A 2
H4 H 0.1410 0.4822 0.5566 0.040 Uiso 0.47(2) 1 calc R . . A 2
C5 C 0.2340(3) 0.4573(2) 0.6105(3) 0.0365(14) Uani 1 1 d . . . . .
C6 C 0.3010(10) 0.4778(6) 0.6364(10) 0.045(5) Uani 0.47(2) 1 d . . . A 2
H6 H 0.3385 0.4508 0.6522 0.054 Uiso 0.47(2) 1 calc R . . A 2
C7 C 0.3148(9) 0.5383(6) 0.6398(8) 0.039(5) Uani 0.47(2) 1 d . . . A 2
H7 H 0.3606 0.5522 0.6597 0.047 Uiso 0.47(2) 1 calc R . . A 2
C8 C 0.2605(12) 0.4863(6) 0.6628(7) 0.056(5) Uani 0.53(2) 1 d . . . A 1
H8 H 0.2701 0.4634 0.6959 0.068 Uiso 0.53(2) 1 calc R . . A 1
C9 C 0.2717(12) 0.5473(6) 0.6642(6) 0.055(5) Uani 0.53(2) 1 d . . . A 1
H9 H 0.2855 0.5664 0.6988 0.066 Uiso 0.53(2) 1 calc R . . A 1
C10 C 0.2223(11) 0.4928(6) 0.5665(7) 0.038(4) Uani 0.53(2) 1 d . . . A 1
H10 H 0.2039 0.4752 0.5322 0.046 Uiso 0.53(2) 1 calc R . . A 1
C11 C 0.2347(11) 0.5531(5) 0.5663(7) 0.038(4) Uani 0.53(2) 1 d . . . A 1
H11 H 0.2241 0.5758 0.5332 0.045 Uiso 0.53(2) 1 calc R . . A 1
C12 C 0.2216(3) 0.3929(2) 0.6085(3) 0.0368(14) Uani 1 1 d . . . . .
C13 C 0.2693(3) 0.3508(2) 0.5827(2) 0.0323(12) Uani 1 1 d . . . . .
C14 C 0.1586(4) 0.3608(3) 0.6326(4) 0.057(2) Uani 1 1 d . . . . .
C15 C 0.3447(4) 0.3579(3) 0.5495(3) 0.0478(16) Uani 1 1 d . . . . .
H15A H 0.3396 0.3372 0.5131 0.072 Uiso 1 1 calc GR . . . .
H15B H 0.3896 0.3412 0.5710 0.072 Uiso 1 1 calc GR . . . .
H15C H 0.3544 0.4000 0.5425 0.072 Uiso 1 1 calc GR . . . .
C0AA C 0.5000 0.7500 0.5501(3) 0.0305(17) Uani 1 2 d S T P . .
C19 C 0.5000 0.7500 0.4872(3) 0.0269(16) Uani 1 2 d S T P . .
C20 C 0.5587(3) 0.7810(2) 0.4567(2) 0.0308(12) Uani 1 1 d . . . . .
H20 H 0.5990 0.8022 0.4767 0.037 Uiso 1 1 calc R . . . .
C21 C 0.5586(3) 0.7812(2) 0.3979(2) 0.0310(12) Uani 1 1 d . . . . .
H21 H 0.5986 0.8027 0.3779 0.037 Uiso 1 1 calc R . . . .
C22 C 0.5000 0.7500 0.3675(3) 0.0301(17) Uani 1 2 d S T P . .
C23 C 0.5000 0.7500 0.3051(3) 0.0302(17) Uani 1 2 d S T P . .
C24 C 0.5648(3) 0.7384(2) 0.2684(2) 0.0302(12) Uani 1 1 d . . . . .
C25 C 0.6499(4) 0.7222(3) 0.2834(3) 0.0476(17) Uani 1 1 d . . . . .
H25A H 0.6732 0.6987 0.2525 0.071 Uiso 1 1 calc GR . . . .
H25B H 0.6503 0.6990 0.3185 0.071 Uiso 1 1 calc GR . . . .
H25C H 0.6815 0.7583 0.2887 0.071 Uiso 1 1 calc GR . . . .
C33 C 0.1231(10) 0.4891(10) 0.7656(13) 0.096(5) Uani 0.25 1 d D . . B -1
H33 H 0.1638 0.4656 0.7825 0.115 Uiso 0.25 1 calc R . . B -1
C34 C 0.1434(11) 0.5398(11) 0.7354(13) 0.096(5) Uani 0.25 1 d G . . B -1
H34 H 0.1981 0.5509 0.7318 0.115 Uiso 0.25 1 calc R . . B -1
C35 C 0.0839(15) 0.5741(9) 0.7107(11) 0.096(5) Uani 0.25 1 d G . . B -1
H35 H 0.0978 0.6088 0.6901 0.115 Uiso 0.25 1 calc R . . B -1
C36 C 0.0039(13) 0.5578(11) 0.7160(14) 0.096(5) Uani 0.25 1 d G . . B -1
H36 H -0.0368 0.5813 0.6991 0.115 Uiso 0.25 1 calc R . . B -1
C37 C -0.0164(10) 0.5071(13) 0.7462(16) 0.096(5) Uani 0.25 1 d DG . . B -1
H37 H -0.0711 0.4960 0.7498 0.115 Uiso 0.25 1 calc R . . B -1
C38 C 0.0431(11) 0.4728(11) 0.7709(14) 0.096(5) Uani 0.25 1 d DG . . B -1
C39 C 0.0213(17) 0.4173(13) 0.8028(17) 0.096(5) Uani 0.25 1 d D . . B -1
H39A H 0.0555 0.4136 0.8364 0.143 Uiso 0.25 1 calc GR . . B -1
H39B H 0.0292 0.3829 0.7781 0.143 Uiso 0.25 1 calc GR . . B -1
H39C H -0.0349 0.4194 0.8145 0.143 Uiso 0.25 1 calc GR . . B -1
C26 C 0.0278(8) 0.5364(6) 0.4267(6) 0.122(4) Uani 0.5 1 d D . . C -1
H26 H 0.0482 0.5612 0.3976 0.146 Uiso 0.5 1 calc R . . C -1
C27 C 0.0198(9) 0.5579(6) 0.4818(7) 0.122(4) Uani 0.5 1 d G . . C -1
H27 H 0.0348 0.5975 0.4902 0.146 Uiso 0.5 1 calc R . . C -1
C28 C -0.0101(10) 0.5216(8) 0.5244(6) 0.122(4) Uani 0.5 1 d G . . C -1
H28 H -0.0155 0.5363 0.5620 0.146 Uiso 0.5 1 calc R . . C -1
C29 C -0.0320(9) 0.4637(7) 0.5120(6) 0.122(4) Uani 0.5 1 d G . . C -1
H29 H -0.0524 0.4388 0.5412 0.146 Uiso 0.5 1 calc R . . C -1
C30 C -0.0240(8) 0.4422(5) 0.4570(6) 0.122(4) Uani 0.5 1 d DG . . C -1
H30 H -0.0390 0.4026 0.4485 0.146 Uiso 0.5 1 calc R . . C -1
C31 C 0.0059(8) 0.4785(6) 0.4144(5) 0.122(4) Uani 0.5 1 d DG . . C -1
C32 C 0.0112(12) 0.4560(9) 0.3543(6) 0.122(4) Uani 0.5 1 d D . . C -1
H32A H 0.0486 0.4226 0.3527 0.182 Uiso 0.5 1 calc GR . . C -1
H32B H 0.0303 0.4877 0.3294 0.182 Uiso 0.5 1 calc GR . . C -1
H32C H -0.0419 0.4430 0.3417 0.182 Uiso 0.5 1 calc GR . . C -1
C18 C 0.1008(10) 0.3823(7) 0.6829(8) 0.046(4) Uani 0.5 1 d . . . D 1
H18A H 0.0493 0.3617 0.6800 0.069 Uiso 0.5 1 calc GR . . D 1
H18B H 0.0922 0.4250 0.6798 0.069 Uiso 0.5 1 calc GR . . D 1
H18C H 0.1257 0.3732 0.7196 0.069 Uiso 0.5 1 calc GR . . D 1
C17 C 0.0773(9) 0.3848(6) 0.6498(8) 0.048(4) Uani 0.5 1 d . . . D 2
H17A H 0.0402 0.3819 0.6176 0.072 Uiso 0.5 1 calc GR . . D 2
H17B H 0.0827 0.4263 0.6612 0.072 Uiso 0.5 1 calc GR . . D 2
H17C H 0.0564 0.3617 0.6818 0.072 Uiso 0.5 1 calc GR . . D 2

loop_
_atom_site_aniso_label
_atom_site_aniso_U_11
_atom_site_aniso_U_22
_atom_site_aniso_U_33
_atom_site_aniso_U_23
_atom_site_aniso_U_13
_atom_site_aniso_U_12
Zn1 0.0262(3) 0.0236(3) 0.0234(3) -0.0003(2) -0.0018(3) -0.0008(2)
O1 0.060(3) 0.035(2) 0.033(2) 0.0014(18) -0.005(2) -0.018(2)
O2 0.039(2) 0.027(2) 0.070(3) -0.001(2) -0.014(2) -0.0009(18)
O3 0.045(2) 0.044(2) 0.021(2) 0.0009(17) 0.0045(17) -0.0011(18)
N1 0.030(2) 0.024(2) 0.063(3) 0.000(2) 0.014(2) 0.0005(19)
N2 0.029(2) 0.026(2) 0.034(3) 0.0001(19) 0.001(2) 0.0010(18)
N3 0.025(2) 0.035(2) 0.026(2) -0.0027(19) 0.0009(18) 0.0015(18)
C1 0.028(3) 0.031(3) 0.039(3) -0.005(3) 0.007(3) -0.005(2)
C2 0.035(3) 0.026(3) 0.044(4) -0.006(2) 0.003(3) -0.002(2)
C3 0.012(7) 0.024(6) 0.056(10) -0.005(6) 0.000(6) 0.004(5)
C4 0.012(7) 0.032(7) 0.055(9) -0.001(6) 0.007(7) 0.005(6)
C5 0.025(3) 0.029(3) 0.056(4) -0.002(3) 0.003(3) -0.003(2)
C6 0.036(8) 0.022(6) 0.077(14) 0.008(7) -0.019(9) 0.001(6)
C7 0.029(8) 0.033(7) 0.056(11) 0.001(6) -0.002(7) -0.005(6)
C8 0.089(14) 0.038(8) 0.042(8) 0.009(6) -0.002(9) -0.013(8)
C9 0.092(15) 0.036(7) 0.036(8) -0.005(6) 0.003(9) -0.012(8)
C10 0.034(9) 0.038(7) 0.042(8) 0.000(6) -0.010(7) -0.008(6)
C11 0.036(9) 0.022(6) 0.054(9) 0.007(6) -0.013(7) -0.003(6)
C12 0.029(3) 0.028(3) 0.053(4) 0.000(3) 0.005(3) -0.002(2)
C13 0.032(3) 0.025(3) 0.039(3) 0.000(2) -0.004(2) -0.002(2)
C14 0.044(4) 0.029(3) 0.099(6) -0.008(3) 0.026(4) 0.002(3)
C15 0.044(4) 0.040(3) 0.059(4) 0.000(3) 0.015(3) -0.003(3)
C0AA 0.033(4) 0.035(4) 0.024(4) 0.000 0.000 0.010(3)
C19 0.026(4) 0.033(4) 0.022(4) 0.000 0.000 0.008(3)
C20 0.028(3) 0.038(3) 0.026(3) -0.002(2) -0.001(2) 0.002(2)
C21 0.025(3) 0.042(3) 0.026(3) 0.001(2) -0.002(2) 0.001(2)
C22 0.022(4) 0.040(4) 0.028(4) 0.000 0.000 0.008(3)
C23 0.030(4) 0.036(4) 0.025(4) 0.000 0.000 0.002(3)
C24 0.028(3) 0.041(3) 0.021(3) -0.002(2) -0.004(2) 0.003(2)
C25 0.033(3) 0.085(5) 0.025(3) -0.007(3) 0.001(2) 0.013(3)
C33 0.085(11) 0.104(15) 0.098(13) -0.017(10) -0.006(10) -0.001(9)
C34 0.085(11) 0.104(15) 0.098(13) -0.017(10) -0.006(10) -0.001(9)
C35 0.085(11) 0.104(15) 0.098(13) -0.017(10) -0.006(10) -0.001(9)
C36 0.085(11) 0.104(15) 0.098(13) -0.017(10) -0.006(10) -0.001(9)
C37 0.085(11) 0.104(15) 0.098(13) -0.017(10) -0.006(10) -0.001(9)
C38 0.085(11) 0.104(15) 0.098(13) -0.017(10) -0.006(10) -0.001(9)
C39 0.085(11) 0.104(15) 0.098(13) -0.017(10) -0.006(10) -0.001(9)
C26 0.067(5) 0.119(7) 0.179(11) -0.006(8) -0.020(8) 0.018(5)
C27 0.067(5) 0.119(7) 0.179(11) -0.006(8) -0.020(8) 0.018(5)
C28 0.067(5) 0.119(7) 0.179(11) -0.006(8) -0.020(8) 0.018(5)
C29 0.067(5) 0.119(7) 0.179(11) -0.006(8) -0.020(8) 0.018(5)
C30 0.067(5) 0.119(7) 0.179(11) -0.006(8) -0.020(8) 0.018(5)
C31 0.067(5) 0.119(7) 0.179(11) -0.006(8) -0.020(8) 0.018(5)
C32 0.067(5) 0.119(7) 0.179(11) -0.006(8) -0.020(8) 0.018(5)
C18 0.043(9) 0.024(6) 0.071(11) -0.011(8) 0.002(8) 0.000(6)
C17 0.034(8) 0.026(6) 0.084(13) -0.006(9) 0.021(8) 0.001(6)

loop_
_atom_type_symbol
_atom_type_description
_atom_type_scat_dispersion_real
_atom_type_scat_dispersion_imag
_atom_type_scat_source
C C 0.0033 0.0016 'International Tables Vol C Tables 4.2.6.8 and 6.1.1.4'
H H 0.0000 0.0000 'International Tables Vol C Tables 4.2.6.8 and 6.1.1.4'
N N 0.0061 0.0033 'International Tables Vol C Tables 4.2.6.8 and 6.1.1.4'
O O 0.0106 0.0060 'International Tables Vol C Tables 4.2.6.8 and 6.1.1.4'
Zn Zn 0.2839 1.4301 'International Tables Vol C Tables 4.2.6.8 and 6.1.1.4'

loop_
_geom_angle_atom_site_label_1
_geom_angle_atom_site_label_2
_geom_angle_atom_site_label_3
_geom_angle
_geom_angle_site_symmetry_1
_geom_angle_site_symmetry_3
O1 Zn1 O3 101.05(17) . .
O1 Zn1 N1 113.92(19) . 12_665
O1 Zn1 N3 108.95(17) . 16_655
O3 Zn1 N1 103.2(2) . 12_665
O3 Zn1 N3 116.05(17) . 16_655
N3 Zn1 N1 113.15(19) 16_655 12_665
C1 O1 Zn1 122.4(4) . .
C0AA O3 Zn1 123.1(4) . .
N2 N1 Zn1 120.2(3) . 12_655
C14 N1 Zn1 134.2(4) . 12_655
C14 N1 N2 105.5(5) . .
N1 N2 H2 124.4 . .
C13 N2 N1 111.2(4) . .
C13 N2 H2 124.4 . .
N3 N3 Zn1 123.99(12) 6_564 16_654
C24 N3 Zn1 127.5(4) . 16_654
C24 N3 N3 108.5(3) . 6_564
O1 C1 C2 115.2(5) . .
O2 C1 O1 124.9(5) . .
O2 C1 C2 119.9(5) . .
C3 C2 C1 121.2(7) . .
C3 C2 C7 117.2(9) . .
C7 C2 C1 121.1(7) . .
C9 C2 C1 118.8(7) . .
C11 C2 C1 120.8(7) . .
C11 C2 C9 120.4(9) . .
C2 C3 H3 119.2 . .
C4 C3 C2 121.7(12) . .
C4 C3 H3 119.2 . .
C3 C4 H4 120.7 . .
C3 C4 C5 118.6(12) . .
C5 C4 H4 120.7 . .
C4 C5 C12 121.4(8) . .
C6 C5 C4 120.2(9) . .
C6 C5 C12 117.8(7) . .
C8 C5 C12 120.8(7) . .
C10 C5 C8 115.5(9) . .
C10 C5 C12 123.6(8) . .
C5 C6 H6 120.1 . .
C5 C6 C7 119.9(11) . .
C7 C6 H6 120.1 . .
C2 C7 H7 119.2 . .
C6 C7 C2 121.7(11) . .
C6 C7 H7 119.2 . .
C5 C8 H8 119.8 . .
C9 C8 C5 120.4(11) . .
C9 C8 H8 119.8 . .
C2 C9 C8 119.1(12) . .
C2 C9 H9 120.5 . .
C8 C9 H9 120.5 . .
C5 C10 H10 117.3 . .
C5 C10 C11 125.3(12) . .
C11 C10 H10 117.3 . .
C2 C11 C10 119.0(11) . .
C2 C11 H11 120.5 . .
C10 C11 H11 120.5 . .
C13 C12 C5 127.9(5) . .
C13 C12 C14 104.8(5) . .
C14 C12 C5 127.3(5) . .
N2 C13 C12 107.4(5) . .
N2 C13 C15 122.7(5) . .
C12 C13 C15 130.0(5) . .
N1 C14 C12 111.1(5) . .
N1 C14 C18 118.9(8) . .
N1 C14 C17 119.4(7) . .
C12 C14 C18 126.6(7) . .
C12 C14 C17 126.7(8) . .
C13 C15 H15A 109.5 . .
C13 C15 H15B 109.5 . .
C13 C15 H15C 109.5 . .
H15A C15 H15B 109.5 . .
H15A C15 H15C 109.5 . .
H15B C15 H15C 109.5 . .
O3 C0AA O3 124.1(7) 6_564 .
O3 C0AA C19 118.0(4) . .
O3 C0AA C19 118.0(4) 6_564 .
C20 C19 C0AA 120.8(3) 6_564 .
C20 C19 C0AA 120.8(3) . .
C20 C19 C20 118.5(7) . 6_564
C19 C20 H20 119.6 . .
C21 C20 C19 120.8(5) . .
C21 C20 H20 119.6 . .
C20 C21 H21 119.7 . .
C20 C21 C22 120.6(5) . .
C22 C21 H21 119.7 . .
C21 C22 C21 118.7(7) . 6_564
C21 C22 C23 120.7(4) . .
C21 C22 C23 120.7(4) 6_564 .
C24 C23 C22 127.8(3) . .
C24 C23 C22 127.8(3) 6_564 .
C24 C23 C24 104.4(6) . 6_564
N3 C24 C23 109.3(5) . .
N3 C24 C25 121.9(5) . .
C23 C24 C25 128.8(5) . .
C24 C25 H25A 109.5 . .
C24 C25 H25B 109.5 . .
C24 C25 H25C 109.5 . .
H25A C25 H25B 109.5 . .
H25A C25 H25C 109.5 . .
H25B C25 H25C 109.5 . .
C34 C33 H33 120.0 . .
C34 C33 C38 120.0 . .
C38 C33 H33 120.0 . .
C33 C34 H34 120.0 . .
C33 C34 C35 120.0 . .
C35 C34 H34 120.0 . .
C34 C35 H35 120.0 . .
C36 C35 C34 120.0 . .
C36 C35 H35 120.0 . .
C35 C36 H36 120.0 . .
C37 C36 C35 120.0 . .
C37 C36 H36 120.0 . .
C36 C37 H37 120.0 . .
C36 C37 C38 120.0 . .
C38 C37 H37 120.0 . .
C33 C38 C39 119.9(4) . .
C37 C38 C33 120.0 . .
C37 C38 C39 120.1(4) . .
C38 C39 H39A 109.5 . .
C38 C39 H39B 109.5 . .
C38 C39 H39C 109.5 . .
H39A C39 H39B 109.5 . .
H39A C39 H39C 109.5 . .
H39B C39 H39C 109.5 . .
C27 C26 H26 120.0 . .
C27 C26 C31 120.0 . .
C31 C26 H26 120.0 . .
C26 C27 H27 120.0 . .
C28 C27 C26 120.0 . .
C28 C27 H27 120.0 . .
C27 C28 H28 120.0 . .
C27 C28 C29 120.0 . .
C29 C28 H28 120.0 . .
C28 C29 H29 120.0 . .
C30 C29 C28 120.0 . .
C30 C29 H29 120.0 . .
C29 C30 H30 120.0 . .
C31 C30 C29 120.0 . .
C31 C30 H30 120.0 . .
C26 C31 C32 120.0(4) . .
C30 C31 C26 120.0 . .
C30 C31 C32 119.9(4) . .
C31 C32 H32A 109.5 . .
C31 C32 H32B 109.5 . .
C31 C32 H32C 109.5 . .
H32A C32 H32B 109.5 . .
H32A C32 H32C 109.5 . .
H32B C32 H32C 109.5 . .
C14 C18 H18A 109.5 . .
C14 C18 H18B 109.5 . .
C14 C18 H18C 109.5 . .
H18A C18 H18B 109.5 . .
H18A C18 H18C 109.5 . .
H18B C18 H18C 109.5 . .
C14 C17 H17A 109.5 . .
C14 C17 H17B 109.5 . .
C14 C17 H17C 109.5 . .
H17A C17 H17B 109.5 . .
H17A C17 H17C 109.5 . .
H17B C17 H17C 109.5 . .

loop_
_geom_bond_atom_site_label_1
_geom_bond_atom_site_label_2
_geom_bond_distance
_geom_bond_site_symmetry_2
Zn1 O1 1.927(4) .
Zn1 O3 1.971(4) .
Zn1 N1 1.999(4) 12_665
Zn1 N3 1.972(4) 16_655
O1 C1 1.284(7) .
O2 C1 1.236(7) .
O3 C0AA 1.261(5) .
N1 Zn1 1.999(4) 12_655
N1 N2 1.357(6) .
N1 C14 1.333(7) .
N2 H2 0.8800 .
N2 C13 1.350(7) .
N3 Zn1 1.972(4) 16_654
N3 N3 1.376(8) 6_564
N3 C24 1.340(7) .
C1 C2 1.501(7) .
C2 C3 1.395(16) .
C2 C7 1.410(15) .
C2 C9 1.389(15) .
C2 C11 1.364(15) .
C3 H3 0.9500 .
C3 C4 1.39(2) .
C4 H4 0.9500 .
C4 C5 1.429(16) .
C5 C6 1.354(15) .
C5 C8 1.462(16) .
C5 C10 1.324(14) .
C5 C12 1.474(7) .
C6 H6 0.9500 .
C6 C7 1.392(18) .
C7 H7 0.9500 .
C8 H8 0.9500 .
C8 C9 1.391(18) .
C9 H9 0.9500 .
C10 H10 0.9500 .
C10 C11 1.379(17) .
C11 H11 0.9500 .
C12 C13 1.382(8) .
C12 C14 1.398(8) .
C13 C15 1.489(8) .
C14 C18 1.601(17) .
C14 C17 1.516(15) .
C15 H15A 0.9800 .
C15 H15B 0.9800 .
C15 H15C 0.9800 .
C0AA O3 1.261(5) 6_564
C0AA C19 1.482(10) .
C19 C20 1.402(7) .
C19 C20 1.402(7) 6_564
C20 H20 0.9500 .
C20 C21 1.384(7) .
C21 H21 0.9500 .
C21 C22 1.402(7) .
C22 C21 1.402(7) 6_564
C22 C23 1.470(11) .
C23 C24 1.407(7) .
C23 C24 1.407(7) 6_564
C24 C25 1.509(8) .
C25 H25A 0.9800 .
C25 H25B 0.9800 .
C25 H25C 0.9800 .
C33 H33 0.9500 .
C33 C34 1.3900 .
C33 C38 1.3900 .
C34 H34 0.9500 .
C34 C35 1.3900 .
C35 H35 0.9500 .
C35 C36 1.3900 .
C36 H36 0.9500 .
C36 C37 1.3900 .
C37 H37 0.9500 .
C37 C38 1.3900 .
C38 C39 1.505(8) .
C39 H39A 0.9800 .
C39 H39B 0.9800 .
C39 H39C 0.9800 .
C26 H26 0.9500 .
C26 C27 1.3900 .
C26 C31 1.3900 .
C27 H27 0.9500 .
C27 C28 1.3900 .
C28 H28 0.9500 .
C28 C29 1.3900 .
C29 H29 0.9500 .
C29 C30 1.3900 .
C30 H30 0.9500 .
C30 C31 1.3900 .
C31 C32 1.506(8) .
C32 H32A 0.9800 .
C32 H32B 0.9800 .
C32 H32C 0.9800 .
C18 H18A 0.9800 .
C18 H18B 0.9800 .
C18 H18C 0.9800 .
C17 H17A 0.9800 .
C17 H17B 0.9800 .
C17 H17C 0.9800 .
